data_4502799
loop_
_publ_author_name
'Bhattacharya, Suman'
'Saha, Binoy K.'

_publ_section_title
;
 Isostructurality in the Guest Free Forms and in the Clathrates of
 1,3,5-Triethyl-2,4,6-tris(4-halophenoxy)methylbenzenes
;
_journal_issue 1
_journal_name_full 'Crystal Growth &amp; Design'
_journal_page_first 169
_journal_paper_doi 10.1021/cg2009144
_journal_volume 12
_journal_year 2012
_chemical_formula_moiety 'C33 H33 Br3 O3, C8 H10'
_chemical_formula_sum 'C41 H43 Br3 O3'
_chemical_formula_weight 823.45
_chemical_name_common '1Br, p-xylene'
_chemical_name_systematic
;
1,3,5-triethyl-2,4,6-tris(4-bromophenoxy)methylbenzene, p-xylene
;
_space_group_crystal_system triclinic
_space_group_IT_number 2
_space_group_name_Hall '-P 1'
_space_group_name_H-M_alt 'P -1'
_symmetry_space_group_name_Hall '-P 1'
_symmetry_space_group_name_H-M 'P -1'
_atom_sites_solution_hydrogens geom
_atom_sites_solution_primary direct
_atom_sites_solution_secondary difmap
_audit_creation_date 2011-09-21
_audit_creation_method
;
  Olex2 1.1
  (compiled 2011.08.18 svn.r1932, GUI svn.r3819)
;
_cell_angle_alpha 70.52(2)
_cell_angle_beta 83.247(19)
_cell_angle_gamma 89.667(18)
_cell_formula_units_Z 2
_cell_length_a 9.808(2)
_cell_length_b 13.395(3)
_cell_length_c 15.310(4)
_cell_measurement_reflns_used 2551
_cell_measurement_temperature 298(2)
_cell_measurement_theta_max 29.3143
_cell_measurement_theta_min 2.6363
_cell_volume 1881.9(8)
_computing_cell_refinement
;
CrysAlisPro, Oxford Diffraction Ltd.,
Version 1.171.33.66 (release 28-04-2010 CrysAlis171 .NET)
(compiled Apr 28 2010,14:27:37)
;
_computing_data_collection
;
CrysAlisPro, Oxford Diffraction Ltd.,
Version 1.171.33.66 (release 28-04-2010 CrysAlis171 .NET)
(compiled Apr 28 2010,14:27:37)
;
_computing_data_reduction
;
CrysAlisPro, Oxford Diffraction Ltd.,
Version 1.171.33.66 (release 28-04-2010 CrysAlis171 .NET)
(compiled Apr 28 2010,14:27:37)
;
_computing_molecular_graphics
;
O. V. Dolomanov, L. J. Bourhis, R. J. Gildea, J. A. K. Howard and H. Puschmann,
OLEX2: a complete structure solution, refinement and analysis program.
J. Appl. Cryst. (2009). 42, 339-341.
;
_computing_publication_material
;
O. V. Dolomanov, L. J. Bourhis, R. J. Gildea, J. A. K. Howard and H. Puschmann,
OLEX2: a complete structure solution, refinement and analysis program.
J. Appl. Cryst. (2009). 42, 339-341.
;
_computing_structure_refinement
;
XL, G.M. Sheldrick, Acta Cryst.
(2008). A64, 112-122
;
_computing_structure_solution 'SHELXS-97 (Sheldrick, 1990)'
_diffrn_ambient_temperature 298(2)
_diffrn_detector_area_resol_mean 15.9821
_diffrn_measured_fraction_theta_full 0.997
_diffrn_measured_fraction_theta_max 0.830
_diffrn_measurement_details
;
  1 omega  -83.00  -40.00   1.0000    7.0000
omega____ theta____ kappa____ phi______ frames
    -      -17.4178  179.0000   60.0000 43

  2 omega  -20.00   22.00   1.0000    7.0000
omega____ theta____ kappa____ phi______ frames
    -      -17.4178 -101.0000  -12.0000 42

  3 omega   25.00   57.00   1.0000    7.0000
omega____ theta____ kappa____ phi______ frames
    -       19.2147 -101.0000  167.0000 32

  4 omega   38.00   76.00   1.0000    7.0000
omega____ theta____ kappa____ phi______ frames
    -       19.2147  179.0000  -30.0000 38

  5 omega   15.00   60.00   1.0000    7.0000
omega____ theta____ kappa____ phi______ frames
    -       19.2147 -101.0000  -92.0000 45

  6 omega   65.00   92.00   1.0000    7.0000
omega____ theta____ kappa____ phi______ frames
    -       19.2147  179.0000  150.0000 27

  7 omega   -7.00   85.00   1.0000    7.0000
omega____ theta____ kappa____ phi______ frames
    -       19.2147   37.0000  120.0000 92

  8 omega  -53.00   45.00   1.0000    7.0000
omega____ theta____ kappa____ phi______ frames
    -       19.2147  -37.0000  -60.0000 98
;
_diffrn_measurement_device_type 'Xcalibur, Eos'
_diffrn_measurement_method '\w scans'
_diffrn_orient_matrix_UB_11 -0.0535797753
_diffrn_orient_matrix_UB_12 -0.0252775397
_diffrn_orient_matrix_UB_13 0.0359045293
_diffrn_orient_matrix_UB_21 0.0280609915
_diffrn_orient_matrix_UB_22 0.0221419470
_diffrn_orient_matrix_UB_23 0.0303893441
_diffrn_orient_matrix_UB_31 -0.0406398018
_diffrn_orient_matrix_UB_32 0.0450363077
_diffrn_orient_matrix_UB_33 -0.0154666416
_diffrn_radiation_monochromator graphite
_diffrn_radiation_type 'Mo K\a'
_diffrn_radiation_wavelength 0.7107
_diffrn_reflns_av_R_equivalents 0.0510
_diffrn_reflns_av_unetI/netI 0.1794
_diffrn_reflns_limit_h_max 13
_diffrn_reflns_limit_h_min -13
_diffrn_reflns_limit_k_max 18
_diffrn_reflns_limit_k_min -18
_diffrn_reflns_limit_l_max 20
_diffrn_reflns_limit_l_min -21
_diffrn_reflns_number 16119
_diffrn_reflns_theta_full 25.00
_diffrn_reflns_theta_max 29.38
_diffrn_reflns_theta_min 2.64
_diffrn_source 'Enhance (Mo) X-ray Source'
_exptl_absorpt_coefficient_mu 3.252
_exptl_absorpt_correction_T_max 0.594
_exptl_absorpt_correction_T_min 0.408
_exptl_absorpt_correction_type multi-scan
_exptl_absorpt_process_details
;
CrysAlisPro, Oxford Diffraction Ltd.,
Version 1.171.33.66 (release 28-04-2010 CrysAlis171 .NET)
(compiled Apr 28 2010,14:27:37)
Empirical absorption correction using spherical harmonics,
 implemented in SCALE3 ABSPACK scaling algorithm.
;
_exptl_crystal_colour colorless
_exptl_crystal_density_diffrn 1.453
_exptl_crystal_density_method 'not measured'
_exptl_crystal_description block
_exptl_crystal_F_000 836
_exptl_crystal_size_max 0.34
_exptl_crystal_size_mid 0.24
_exptl_crystal_size_min 0.16
_refine_diff_density_max 0.469
_refine_diff_density_min -0.615
_refine_diff_density_rms 0.063
_refine_ls_extinction_method none
_refine_ls_goodness_of_fit_ref 0.734
_refine_ls_hydrogen_treatment constr
_refine_ls_matrix_type full
_refine_ls_number_parameters 448
_refine_ls_number_reflns 8614
_refine_ls_number_restraints 0
_refine_ls_restrained_S_all 0.734
_refine_ls_R_factor_all 0.1529
_refine_ls_R_factor_gt 0.0440
_refine_ls_shift/su_max 0.002
_refine_ls_shift/su_mean 0.000
_refine_ls_structure_factor_coef Fsqd
_refine_ls_weighting_details 'calc w=1/[\s^2^(Fo^2^)+(0.0425P)^2^+0.0000P] where P=(Fo^2^+2Fc^2^)/3'
_refine_ls_weighting_scheme calc
_refine_ls_wR_factor_gt 0.0839
_refine_ls_wR_factor_ref 0.0955
_reflns_number_gt 3049
_reflns_number_total 10377
_reflns_threshold_expression >2sigma(I)
_cod_data_source_file cg2009144_si_001.cif
_cod_data_source_block 1Br.p-xylene
_cod_database_code 4502799

loop_
_space_group_symop_id
_space_group_symop_operation_xyz
1 'x, y, z'
2 '-x, -y, -z'

loop_
_atom_site_label
_atom_site_type_symbol
_atom_site_fract_x
_atom_site_fract_y
_atom_site_fract_z
_atom_site_U_iso_or_equiv
_atom_site_adp_type
_atom_site_occupancy
_atom_site_symmetry_multiplicity
_atom_site_calc_flag
_atom_site_refinement_flags
_atom_site_disorder_assembly
_atom_site_disorder_group
Br3 Br 0.81089(5) -0.04325(4) 1.13251(3) 0.08083(18) Uani 1 1 d . . .
Br1 Br 2.00021(5) -0.95402(4) 1.34593(4) 0.0997(2) Uani 1 1 d . . .
Br2 Br 1.50293(5) -0.11842(4) 1.96374(3) 0.08883(19) Uani 1 1 d . . .
O3 O 1.3039(3) -0.23845(18) 1.31596(15) 0.0531(7) Uani 1 1 d . . .
C28 C 1.1975(4) -0.1907(3) 1.2692(3) 0.0425(9) Uani 1 1 d . . .
C5 C 1.5325(3) -0.2627(3) 1.3476(2) 0.0397(9) Uani 1 1 d . . .
O2 O 1.5461(3) -0.27131(18) 1.63505(18) 0.0602(7) Uani 1 1 d . . .
O1 O 1.8033(3) -0.53522(17) 1.36499(17) 0.0606(7) Uani 1 1 d . . .
C4 C 1.5553(3) -0.2241(2) 1.4185(2) 0.0392(9) Uani 1 1 d . . .
C1 C 1.6527(4) -0.4206(3) 1.4211(3) 0.0597(11) Uani 1 1 d . B .
C29 C 1.0668(4) -0.2253(3) 1.3136(3) 0.0551(11) Uani 1 1 d . . .
H29 H 1.0562 -0.2782 1.3718 0.066 Uiso 1 1 calc R . .
C23 C 1.6496(4) -0.1760(3) 1.7214(2) 0.0466(9) Uani 1 1 d . . .
H23 H 1.7288 -0.1593 1.6788 0.056 Uiso 1 1 calc R . .
C6 C 1.5817(3) -0.3629(3) 1.3485(2) 0.0421(9) Uani 1 1 d . . .
C22 C 1.5437(4) -0.2335(3) 1.7082(2) 0.0440(10) Uani 1 1 d . . .
C31 C 0.9679(4) -0.1052(3) 1.1887(3) 0.0465(10) Uani 1 1 d . . .
C9 C 1.4433(3) -0.2025(3) 1.2753(2) 0.0469(10) Uani 1 1 d . . .
H9A H 1.4550 -0.1268 1.2619 0.056 Uiso 1 1 calc R . .
H9B H 1.4660 -0.2180 1.2178 0.056 Uiso 1 1 calc R . .
C33 C 1.2126(4) -0.1115(3) 1.1826(2) 0.0457(10) Uani 1 1 d . . .
H33 H 1.2995 -0.0868 1.1515 0.055 Uiso 1 1 calc R . .
C3 C 1.6349(4) -0.2814(3) 1.4873(2) 0.0525(11) Uani 1 1 d . B .
C12 C 1.5014(3) -0.1180(2) 1.4194(2) 0.0455(9) Uani 1 1 d . . .
H12A H 1.4784 -0.1209 1.4836 0.055 Uiso 1 1 calc R . .
H12B H 1.4178 -0.1051 1.3898 0.055 Uiso 1 1 calc R . .
C30 C 0.9531(4) -0.1832(3) 1.2734(3) 0.0544(10) Uani 1 1 d . . .
H30 H 0.8658 -0.2077 1.3039 0.065 Uiso 1 1 calc R . .
C21 C 1.8001(4) -0.7274(3) 1.4350(3) 0.0587(11) Uani 1 1 d . . .
H21 H 1.7385 -0.7268 1.4859 0.070 Uiso 1 1 calc R . .
C14 C 1.5622(4) -0.4015(3) 1.2690(2) 0.0554(10) Uani 1 1 d . . .
H14A H 1.4739 -0.3796 1.2478 0.066 Uiso 1 1 calc R . .
H14B H 1.5612 -0.4784 1.2911 0.066 Uiso 1 1 calc R . .
C18 C 1.9852(4) -0.7311(4) 1.2874(3) 0.0635(12) Uani 1 1 d . . .
H18 H 2.0493 -0.7328 1.2381 0.076 Uiso 1 1 calc R . .
C17 C 1.9377(4) -0.6357(3) 1.2912(3) 0.0604(11) Uani 1 1 d . . .
H17 H 1.9682 -0.5729 1.2441 0.072 Uiso 1 1 calc R . .
C16 C 1.8434(4) -0.6339(3) 1.3662(3) 0.0484(10) Uani 1 1 d . . .
C19 C 1.9386(4) -0.8235(3) 1.3558(3) 0.0564(11) Uani 1 1 d . . .
C24 C 1.6383(4) -0.1428(3) 1.7983(3) 0.0549(10) Uani 1 1 d . . .
H24 H 1.7107 -0.1051 1.8084 0.066 Uiso 1 1 calc R . .
C25 C 1.5205(5) -0.1657(3) 1.8593(2) 0.0526(10) Uani 1 1 d . . .
C26 C 1.4132(5) -0.2240(3) 1.8473(3) 0.0622(11) Uani 1 1 d . . .
H26 H 1.3340 -0.2405 1.8900 0.075 Uiso 1 1 calc R . .
C20 C 1.8473(4) -0.8217(3) 1.4289(3) 0.0634(12) Uani 1 1 d . . .
H20 H 1.8165 -0.8849 1.4753 0.076 Uiso 1 1 calc R . .
C8 C 1.6621(4) -0.2384(3) 1.5632(3) 0.0576(11) Uani 1 1 d . . .
H8A H 1.7461 -0.2662 1.5884 0.069 Uiso 1 1 calc R . .
H8B H 1.6717 -0.1617 1.5386 0.069 Uiso 1 1 calc R . .
C7 C 1.6878(5) -0.5341(3) 1.4306(3) 0.0670(12) Uani 1 1 d . . .
H7A H 1.7086 -0.5713 1.4934 0.080 Uiso 1 1 calc R . .
H7B H 1.6096 -0.5703 1.4196 0.080 Uiso 1 1 calc R . .
C2 C 1.6831(5) -0.3789(3) 1.4879(3) 0.0880(16) Uani 1 1 d . . .
C27 C 1.4256(4) -0.2574(3) 1.7705(3) 0.0568(11) Uani 1 1 d . . .
H27 H 1.3539 -0.2961 1.7609 0.068 Uiso 1 1 calc R . .
C32 C 1.0967(4) -0.0702(3) 1.1437(2) 0.0528(10) Uani 1 1 d . . .
H32 H 1.1059 -0.0173 1.0855 0.063 Uiso 1 1 calc R . .
C15 C 1.6745(4) -0.3595(3) 1.1872(3) 0.0774(13) Uani 1 1 d . . .
H15A H 1.6548 -0.3827 1.1369 0.116 Uiso 1 1 calc R . .
H15B H 1.7613 -0.3857 1.2064 0.116 Uiso 1 1 calc R . .
H15C H 1.6783 -0.2834 1.1666 0.116 Uiso 1 1 calc R . .
C13 C 1.6040(4) -0.0267(3) 1.3695(3) 0.0700(12) Uani 1 1 d . . .
H13A H 1.6151 -0.0156 1.3037 0.105 Uiso 1 1 calc R . .
H13B H 1.6908 -0.0432 1.3931 0.105 Uiso 1 1 calc R . .
H13C H 1.5709 0.0364 1.3801 0.105 Uiso 1 1 calc R . .
C11B C 1.7761(15) -0.4868(8) 1.6339(7) 0.075(3) Uani 0.50 1 d P A 2
H11A H 1.8497 -0.5263 1.6637 0.112 Uiso 0.50 1 calc PR A 2
H11B H 1.7061 -0.5349 1.6309 0.112 Uiso 0.50 1 calc PR A 2
H11C H 1.7380 -0.4436 1.6691 0.112 Uiso 0.50 1 calc PR A 2
C34 C 0.9490(5) 0.3166(4) 0.9931(4) 0.0763(13) Uani 1 1 d . . .
C39 C 0.8959(6) 0.3203(4) 0.9147(4) 0.1098(18) Uani 1 1 d . . .
H39 H 0.9289 0.2761 0.8819 0.132 Uiso 1 1 calc R . .
C35 C 0.9008(5) 0.3882(4) 1.0349(3) 0.0930(16) Uani 1 1 d . . .
H35 H 0.9381 0.3912 1.0871 0.112 Uiso 1 1 calc R . .
C37 C 0.7450(5) 0.4581(4) 0.9231(4) 0.0835(14) Uani 1 1 d . . .
C40 C 1.0582(5) 0.2386(4) 1.0320(4) 0.121(2) Uani 1 1 d . . .
H40A H 1.0208 0.1881 1.0908 0.181 Uiso 1 1 calc R . .
H40B H 1.1356 0.2762 1.0408 0.181 Uiso 1 1 calc R . .
H40C H 1.0872 0.2021 0.9890 0.181 Uiso 1 1 calc R . .
C38 C 0.7942(6) 0.3883(5) 0.8829(4) 0.122(2) Uani 1 1 d . . .
H38 H 0.7571 0.3859 0.8304 0.147 Uiso 1 1 calc R . .
C36 C 0.7988(5) 0.4551(4) 1.0013(4) 0.0903(15) Uani 1 1 d . . .
H36 H 0.7654 0.5000 1.0332 0.108 Uiso 1 1 calc R . .
C41 C 0.6352(5) 0.5351(4) 0.8843(4) 0.138(2) Uani 1 1 d . . .
H41A H 0.6576 0.5670 0.8179 0.207 Uiso 1 1 calc R . .
H41B H 0.6307 0.5892 0.9126 0.207 Uiso 1 1 calc R . .
H41C H 0.5478 0.4977 0.8977 0.207 Uiso 1 1 calc R . .
C10A C 1.7231(11) -0.4557(9) 1.5820(9) 0.050(2) Uani 0.50 1 d P B 1
H10A H 1.6931 -0.4306 1.6335 0.059 Uiso 0.50 1 calc PR B 1
H10B H 1.6853 -0.5268 1.5958 0.059 Uiso 0.50 1 calc PR B 1
C11A C 1.8763(16) -0.4515(14) 1.5620(12) 0.073(5) Uani 0.50 1 d P B 1
H11D H 1.9153 -0.4810 1.6195 0.110 Uiso 0.50 1 calc PR B 1
H11E H 1.9085 -0.3792 1.5321 0.110 Uiso 0.50 1 calc PR B 1
H11F H 1.9034 -0.4916 1.5217 0.110 Uiso 0.50 1 calc PR B 1
C10B C 1.831(2) -0.4157(11) 1.5347(11) 0.062(4) Uani 0.50 1 d P A 2
H10C H 1.8874 -0.4546 1.5014 0.074 Uiso 0.50 1 calc PR A 2
H10D H 1.8843 -0.3550 1.5352 0.074 Uiso 0.50 1 calc PR A 2

loop_
_atom_site_aniso_label
_atom_site_aniso_U_11
_atom_site_aniso_U_22
_atom_site_aniso_U_33
_atom_site_aniso_U_23
_atom_site_aniso_U_13
_atom_site_aniso_U_12
Br3 0.0618(3) 0.1105(4) 0.0715(3) -0.0285(3) -0.0206(2) 0.0300(3)
Br1 0.0653(3) 0.0766(3) 0.1812(6) -0.0847(3) 0.0139(3) 0.0073(3)
Br2 0.1109(4) 0.1084(4) 0.0633(3) -0.0545(3) 0.0026(3) -0.0011(3)
O3 0.0438(17) 0.0609(16) 0.0446(15) -0.0040(13) -0.0065(14) 0.0028(14)
C28 0.047(3) 0.041(2) 0.043(2) -0.018(2) -0.011(2) 0.006(2)
C5 0.037(2) 0.047(2) 0.036(2) -0.0148(19) -0.0076(18) 0.0063(18)
O2 0.077(2) 0.0580(16) 0.0594(17) -0.0340(14) -0.0201(16) -0.0017(15)
O1 0.073(2) 0.0484(16) 0.0668(18) -0.0283(14) -0.0075(15) 0.0132(14)
C4 0.045(2) 0.035(2) 0.044(2) -0.0202(18) -0.0082(19) 0.0043(18)
C1 0.090(3) 0.048(2) 0.055(3) -0.030(2) -0.028(2) 0.027(2)
C29 0.044(3) 0.062(3) 0.047(2) -0.005(2) 0.001(2) -0.002(2)
C23 0.042(3) 0.058(2) 0.048(2) -0.029(2) -0.003(2) 0.005(2)
C6 0.046(2) 0.047(2) 0.039(2) -0.023(2) -0.0055(19) 0.0007(19)
C22 0.058(3) 0.041(2) 0.044(2) -0.025(2) -0.020(2) 0.009(2)
C31 0.045(3) 0.050(2) 0.046(2) -0.017(2) -0.009(2) 0.006(2)
C9 0.040(2) 0.055(2) 0.046(2) -0.0192(19) -0.002(2) 0.008(2)
C33 0.041(3) 0.052(2) 0.041(2) -0.013(2) 0.000(2) 0.005(2)
C3 0.074(3) 0.046(2) 0.052(2) -0.029(2) -0.028(2) 0.018(2)
C12 0.046(2) 0.040(2) 0.053(2) -0.0183(18) -0.005(2) 0.0043(19)
C30 0.039(3) 0.059(3) 0.063(3) -0.020(2) 0.002(2) -0.004(2)
C21 0.060(3) 0.046(2) 0.073(3) -0.028(2) 0.008(2) 0.009(2)
C14 0.061(3) 0.067(3) 0.049(2) -0.033(2) -0.010(2) 0.005(2)
C18 0.056(3) 0.079(3) 0.071(3) -0.045(3) -0.009(2) 0.022(3)
C17 0.066(3) 0.063(3) 0.055(3) -0.022(2) -0.011(2) 0.002(2)
C16 0.051(3) 0.049(3) 0.057(3) -0.031(2) -0.020(2) 0.013(2)
C19 0.040(3) 0.049(3) 0.092(3) -0.040(2) -0.011(2) 0.009(2)
C24 0.055(3) 0.068(3) 0.059(3) -0.040(2) -0.019(2) 0.008(2)
C25 0.057(3) 0.062(3) 0.046(2) -0.027(2) -0.005(2) 0.006(2)
C26 0.066(3) 0.065(3) 0.052(3) -0.014(2) -0.006(2) -0.001(2)
C20 0.057(3) 0.043(2) 0.094(3) -0.032(2) 0.005(3) 0.005(2)
C8 0.073(3) 0.057(3) 0.056(3) -0.033(2) -0.017(2) 0.012(2)
C7 0.106(4) 0.055(3) 0.052(3) -0.032(2) -0.019(3) 0.027(2)
C2 0.149(5) 0.072(3) 0.075(3) -0.049(3) -0.069(3) 0.062(3)
C27 0.053(3) 0.062(3) 0.058(3) -0.024(2) -0.010(2) -0.010(2)
C32 0.068(3) 0.051(2) 0.038(2) -0.0124(19) -0.007(2) 0.012(2)
C15 0.085(3) 0.098(3) 0.057(3) -0.040(2) 0.002(3) 0.001(3)
C13 0.083(3) 0.045(2) 0.083(3) -0.022(2) -0.014(3) 0.006(2)
C11B 0.085(9) 0.068(7) 0.070(8) -0.023(6) -0.009(8) 0.000(6)
C34 0.083(4) 0.075(3) 0.068(3) -0.022(3) -0.004(3) 0.006(3)
C39 0.149(6) 0.087(4) 0.122(5) -0.068(4) -0.033(4) 0.024(4)
C35 0.117(4) 0.103(4) 0.070(3) -0.040(3) -0.025(3) 0.034(4)
C37 0.090(4) 0.064(3) 0.094(4) -0.021(3) -0.017(3) 0.006(3)
C40 0.119(4) 0.100(4) 0.132(5) -0.025(3) -0.012(4) 0.040(4)
C38 0.152(6) 0.124(5) 0.125(5) -0.069(4) -0.070(4) 0.035(4)
C36 0.118(5) 0.074(3) 0.091(4) -0.042(3) -0.019(3) 0.021(3)
C41 0.127(5) 0.125(5) 0.155(5) -0.025(4) -0.058(4) 0.049(4)
C10A 0.052(8) 0.054(6) 0.054(7) -0.029(6) -0.018(6) 0.009(6)
C11A 0.060(10) 0.105(13) 0.055(10) -0.023(9) -0.023(7) 0.024(8)
C10B 0.076(13) 0.050(8) 0.067(10) -0.024(8) -0.024(9) -0.001(8)

loop_
_atom_type_symbol
_atom_type_description
_atom_type_scat_dispersion_real
_atom_type_scat_dispersion_imag
_atom_type_scat_source
C C 0.0033 0.0016 'International Tables Vol C Tables 4.2.6.8 and 6.1.1.4'
H H 0.0000 0.0000 'International Tables Vol C Tables 4.2.6.8 and 6.1.1.4'
O O 0.0106 0.0060 'International Tables Vol C Tables 4.2.6.8 and 6.1.1.4'
Br Br -0.2901 2.4595 'International Tables Vol C Tables 4.2.6.8 and 6.1.1.4'

loop_
_geom_angle_atom_site_label_1
_geom_angle_atom_site_label_2
_geom_angle_atom_site_label_3
_geom_angle
C28 O3 C9 118.9(2)
O3 C28 C29 116.2(3)
O3 C28 C33 124.7(3)
C29 C28 C33 119.1(3)
C4 C5 C6 120.2(3)
C4 C5 C9 119.3(3)
C6 C5 C9 120.1(3)
C22 O2 C8 117.0(3)
C16 O1 C7 115.3(3)
C5 C4 C3 119.4(3)
C5 C4 C12 120.8(3)
C3 C4 C12 119.7(3)
C6 C1 C7 119.1(3)
C2 C1 C6 120.9(3)
C2 C1 C7 119.9(3)
C28 C29 H29 119.4
C30 C29 C28 121.2(3)
C30 C29 H29 119.4
C22 C23 H23 120.1
C22 C23 C24 119.8(4)
C24 C23 H23 120.1
C5 C6 C14 119.8(3)
C1 C6 C5 118.6(3)
C1 C6 C14 121.5(3)
O2 C22 C27 115.6(4)
C23 C22 O2 124.1(4)
C23 C22 C27 120.4(3)
C30 C31 Br3 120.5(3)
C30 C31 C32 119.9(3)
C32 C31 Br3 119.7(3)
O3 C9 C5 105.2(2)
O3 C9 H9A 110.7
O3 C9 H9B 110.7
C5 C9 H9A 110.7
C5 C9 H9B 110.7
H9A C9 H9B 108.8
C28 C33 H33 120.7
C32 C33 C28 118.7(3)
C32 C33 H33 120.7
C4 C3 C8 119.4(3)
C2 C3 C4 120.2(3)
C2 C3 C8 120.4(3)
C4 C12 H12A 109.0
C4 C12 H12B 109.0
C4 C12 C13 112.8(3)
H12A C12 H12B 107.8
C13 C12 H12A 109.0
C13 C12 H12B 109.0
C29 C30 H30 120.2
C31 C30 C29 119.7(3)
C31 C30 H30 120.2
C16 C21 H21 119.9
C16 C21 C20 120.2(4)
C20 C21 H21 119.9
C6 C14 H14A 109.1
C6 C14 H14B 109.1
C6 C14 C15 112.5(3)
H14A C14 H14B 107.8
C15 C14 H14A 109.1
C15 C14 H14B 109.1
C17 C18 H18 119.9
C19 C18 H18 119.9
C19 C18 C17 120.3(4)
C18 C17 H17 120.3
C18 C17 C16 119.4(4)
C16 C17 H17 120.3
O1 C16 C17 115.5(4)
C21 C16 O1 125.2(4)
C21 C16 C17 119.3(3)
C18 C19 Br1 119.2(3)
C20 C19 Br1 120.5(3)
C20 C19 C18 120.2(3)
C23 C24 H24 120.2
C25 C24 C23 119.6(4)
C25 C24 H24 120.2
C24 C25 Br2 119.9(3)
C24 C25 C26 121.3(4)
C26 C25 Br2 118.7(3)
C25 C26 H26 120.7
C25 C26 C27 118.6(4)
C27 C26 H26 120.7
C21 C20 H20 119.7
C19 C20 C21 120.6(4)
C19 C20 H20 119.7
O2 C8 C3 106.9(3)
O2 C8 H8A 110.3
O2 C8 H8B 110.3
C3 C8 H8A 110.3
C3 C8 H8B 110.3
H8A C8 H8B 108.6
O1 C7 C1 110.1(3)
O1 C7 H7A 109.6
O1 C7 H7B 109.6
C1 C7 H7A 109.6
C1 C7 H7B 109.6
H7A C7 H7B 108.2
C1 C2 C3 120.4(3)
C1 C2 C10A 118.7(5)
C1 C2 C10B 117.0(6)
C3 C2 C10A 117.2(5)
C3 C2 C10B 116.7(6)
C10A C2 C10B 44.1(6)
C22 C27 C26 120.2(4)
C22 C27 H27 119.9
C26 C27 H27 119.9
C31 C32 C33 121.5(3)
C31 C32 H32 119.3
C33 C32 H32 119.3
C14 C15 H15A 109.5
C14 C15 H15B 109.5
C14 C15 H15C 109.5
H15A C15 H15B 109.5
H15A C15 H15C 109.5
H15B C15 H15C 109.5
C12 C13 H13A 109.5
C12 C13 H13B 109.5
C12 C13 H13C 109.5
H13A C13 H13B 109.5
H13A C13 H13C 109.5
H13B C13 H13C 109.5
H11A C11B H11B 109.5
H11A C11B H11C 109.5
H11B C11B H11C 109.5
C10B C11B H11A 109.5
C10B C11B H11B 109.5
C10B C11B H11C 109.5
C39 C34 C35 116.3(4)
C39 C34 C40 121.8(5)
C35 C34 C40 121.9(5)
C34 C39 H39 119.6
C34 C39 C38 120.8(5)
C38 C39 H39 119.6
C34 C35 H35 119.4
C36 C35 C34 121.3(5)
C36 C35 H35 119.4
C38 C37 C36 115.6(5)
C38 C37 C41 122.4(6)
C36 C37 C41 122.0(5)
C34 C40 H40A 109.5
C34 C40 H40B 109.5
C34 C40 H40C 109.5
H40A C40 H40B 109.5
H40A C40 H40C 109.5
H40B C40 H40C 109.5
C39 C38 H38 118.2
C37 C38 C39 123.6(5)
C37 C38 H38 118.2
C35 C36 H36 118.9
C37 C36 C35 122.2(5)
C37 C36 H36 118.9
C37 C41 H41A 109.5
C37 C41 H41B 109.5
C37 C41 H41C 109.5
H41A C41 H41B 109.5
H41A C41 H41C 109.5
H41B C41 H41C 109.5
C2 C10A H10A 111.5
C2 C10A H10B 111.5
H10A C10A H10B 109.3
C11A C10A C2 101.2(13)
C11A C10A H10A 111.5
C11A C10A H10B 111.5
C2 C10B H10C 111.6
C2 C10B H10D 111.6
C11B C10B C2 101.0(15)
C11B C10B H10C 111.6
C11B C10B H10D 111.6
H10C C10B H10D 109.4

loop_
_geom_bond_atom_site_label_1
_geom_bond_atom_site_label_2
_geom_bond_distance
Br3 C31 1.903(3)
Br1 C19 1.894(4)
Br2 C25 1.897(4)
O3 C28 1.368(4)
O3 C9 1.448(4)
C28 C29 1.382(4)
C28 C33 1.388(4)
C5 C4 1.389(4)
C5 C6 1.421(4)
C5 C9 1.505(4)
O2 C22 1.373(4)
O2 C8 1.444(4)
O1 C16 1.371(4)
O1 C7 1.426(4)
C4 C3 1.398(4)
C4 C12 1.517(4)
C1 C6 1.386(4)
C1 C7 1.520(5)
C1 C2 1.379(5)
C29 H29 0.9300
C29 C30 1.365(4)
C23 H23 0.9300
C23 C22 1.369(5)
C23 C24 1.383(5)
C6 C14 1.504(5)
C22 C27 1.376(5)
C31 C30 1.360(4)
C31 C32 1.371(5)
C9 H9A 0.9700
C9 H9B 0.9700
C33 H33 0.9300
C33 C32 1.373(4)
C3 C8 1.509(5)
C3 C2 1.384(5)
C12 H12A 0.9700
C12 H12B 0.9700
C12 C13 1.518(4)
C30 H30 0.9300
C21 H21 0.9300
C21 C16 1.371(5)
C21 C20 1.372(4)
C14 H14A 0.9700
C14 H14B 0.9700
C14 C15 1.520(5)
C18 H18 0.9300
C18 C17 1.375(5)
C18 C19 1.367(5)
C17 H17 0.9300
C17 C16 1.394(5)
C19 C20 1.355(5)
C24 H24 0.9300
C24 C25 1.364(5)
C25 C26 1.379(5)
C26 H26 0.9300
C26 C27 1.384(5)
C20 H20 0.9300
C8 H8A 0.9700
C8 H8B 0.9700
C7 H7A 0.9700
C7 H7B 0.9700
C2 C10A 1.558(12)
C2 C10B 1.695(15)
C27 H27 0.9300
C32 H32 0.9300
C15 H15A 0.9600
C15 H15B 0.9600
C15 H15C 0.9600
C13 H13A 0.9600
C13 H13B 0.9600
C13 H13C 0.9600
C11B H11A 0.9600
C11B H11B 0.9600
C11B H11C 0.9600
C11B C10B 1.53(2)
C34 C39 1.349(6)
C34 C35 1.374(6)
C34 C40 1.522(5)
C39 H39 0.9300
C39 C38 1.367(6)
C35 H35 0.9300
C35 C36 1.368(5)
C37 C38 1.340(6)
C37 C36 1.352(6)
C37 C41 1.519(5)
C40 H40A 0.9600
C40 H40B 0.9600
C40 H40C 0.9600
C38 H38 0.9300
C36 H36 0.9300
C41 H41A 0.9600
C41 H41B 0.9600
C41 H41C 0.9600
C10A H10A 0.9700
C10A H10B 0.9700
C10A C11A 1.49(2)
C11A H11D 0.9600
C11A H11E 0.9600
C11A H11F 0.9600
C10B H10C 0.9700
C10B H10D 0.9700

loop_
_geom_torsion_atom_site_label_1
_geom_torsion_atom_site_label_2
_geom_torsion_atom_site_label_3
_geom_torsion_atom_site_label_4
_geom_torsion
Br3 C31 C30 C29 -178.7(3)
Br3 C31 C32 C33 178.8(3)
Br1 C19 C20 C21 -178.4(3)
Br2 C25 C26 C27 179.3(2)
O3 C28 C29 C30 179.9(3)
O3 C28 C33 C32 -179.8(3)
C28 O3 C9 C5 174.5(3)
C28 C29 C30 C31 -0.6(6)
C28 C33 C32 C31 0.3(5)
C5 C4 C3 C8 178.8(3)
C5 C4 C3 C2 -4.0(6)
C5 C4 C12 C13 -91.2(4)
C5 C6 C14 C15 84.5(4)
O2 C22 C27 C26 179.3(3)
C4 C5 C6 C1 -0.2(5)
C4 C5 C6 C14 -177.1(3)
C4 C5 C9 O3 -84.9(4)
C4 C3 C8 O2 84.8(4)
C4 C3 C2 C1 -0.3(7)
C4 C3 C2 C10A -158.4(6)
C4 C3 C2 C10B 151.8(8)
C1 C6 C14 C15 -92.3(4)
C1 C2 C10A C11A 93.5(9)
C1 C2 C10B C11B -109.6(8)
C29 C28 C33 C32 -0.1(5)
C23 C22 C27 C26 -0.4(5)
C23 C24 C25 Br2 -178.9(2)
C23 C24 C25 C26 1.8(5)
C6 C5 C4 C3 4.2(5)
C6 C5 C4 C12 -179.0(3)
C6 C5 C9 O3 89.1(4)
C6 C1 C7 O1 78.2(5)
C6 C1 C2 C3 4.4(7)
C6 C1 C2 C10A 162.2(6)
C6 C1 C2 C10B -147.6(8)
C22 O2 C8 C3 -174.9(3)
C22 C23 C24 C25 -1.4(5)
C9 O3 C28 C29 -177.2(3)
C9 O3 C28 C33 2.4(5)
C9 C5 C4 C3 178.2(3)
C9 C5 C4 C12 -5.0(5)
C9 C5 C6 C1 -174.1(3)
C9 C5 C6 C14 9.0(5)
C33 C28 C29 C30 0.3(5)
C3 C4 C12 C13 85.7(4)
C3 C2 C10A C11A -108.0(8)
C3 C2 C10B C11B 97.4(8)
C12 C4 C3 C8 1.9(5)
C12 C4 C3 C2 179.1(4)
C30 C31 C32 C33 -0.6(5)
C18 C17 C16 O1 179.0(3)
C18 C17 C16 C21 0.2(6)
C18 C19 C20 C21 0.3(6)
C17 C18 C19 Br1 177.4(3)
C17 C18 C19 C20 -1.3(6)
C16 O1 C7 C1 -179.1(3)
C16 C21 C20 C19 1.0(6)
C19 C18 C17 C16 1.1(6)
C24 C23 C22 O2 -178.9(3)
C24 C23 C22 C27 0.8(5)
C24 C25 C26 C27 -1.4(5)
C25 C26 C27 C22 0.7(5)
C20 C21 C16 O1 -180.0(4)
C20 C21 C16 C17 -1.2(6)
C8 O2 C22 C23 -6.6(4)
C8 O2 C22 C27 173.6(3)
C8 C3 C2 C1 176.9(4)
C8 C3 C2 C10A 18.8(8)
C8 C3 C2 C10B -31.0(9)
C7 O1 C16 C21 -13.2(5)
C7 O1 C16 C17 168.0(3)
C7 C1 C6 C5 171.2(3)
C7 C1 C6 C14 -11.9(6)
C7 C1 C2 C3 -170.9(4)
C7 C1 C2 C10A -13.2(8)
C7 C1 C2 C10B 37.1(9)
C2 C1 C6 C5 -4.2(6)
C2 C1 C6 C14 172.7(4)
C2 C1 C7 O1 -106.3(4)
C2 C3 C8 O2 -92.4(4)
C32 C31 C30 C29 0.7(5)
C34 C39 C38 C37 3.2(9)
C34 C35 C36 C37 -3.3(8)
C39 C34 C35 C36 3.6(8)
C35 C34 C39 C38 -3.5(8)
C40 C34 C39 C38 177.5(5)
C40 C34 C35 C36 -177.4(4)
C38 C37 C36 C35 2.6(8)
C36 C37 C38 C39 -2.6(9)
C41 C37 C38 C39 177.9(5)
C41 C37 C36 C35 -177.9(5)
C10A C2 C10B C11B -5.1(7)
C10B C2 C10A C11A -6.7(12)
